data_7005398
loop_
_publ_author_name
'Jess, Inke'
'Taborsky, Petr'
'Posp\'isil, Jir\'i'
'N\"ather, Christian'

_publ_section_title
;
 Synthesis, crystal structure, thermal and luminescence properties of
 CuX(2,3-dimethylpyrazine) (X=Cl, Br, I) coordination polymers.
;
_journal_issue 22
_journal_name_full 'Dalton transactions (Cambridge, England : 2003)'
_journal_page_first 2263
_journal_page_last 2270
_journal_paper_doi 10.1039/b701905j
_journal_year 2007
_chemical_formula_sum 'C6 H8 Cu I N2'
_chemical_formula_weight 298.58
_chemical_name_systematic
;
?
;
_space_group_IT_number 14
_symmetry_cell_setting monoclinic
_symmetry_space_group_name_Hall '-P 2yn'
_symmetry_space_group_name_H-M 'P 1 21/n 1'
_atom_sites_solution_hydrogens geom
_atom_sites_solution_primary direct
_atom_sites_solution_secondary difmap
_audit_creation_method SHELXL-97
_cell_angle_alpha 90.00
_cell_angle_beta 103.152(6)
_cell_angle_gamma 90.00
_cell_formula_units_Z 8
_cell_length_a 9.8505(5)
_cell_length_b 12.8482(7)
_cell_length_c 13.5837(8)
_cell_measurement_temperature 220(2)
_cell_volume 1674.08(16)
_computing_structure_refinement 'SHELXL-97 (Sheldrick, 1997)'
_computing_structure_solution 'SHELXS-97 (Sheldrick, 1990)'
_diffrn_ambient_temperature 220(2)
_diffrn_measured_fraction_theta_full 0.982
_diffrn_measured_fraction_theta_max 0.982
_diffrn_radiation_monochromator graphite
_diffrn_radiation_source 'fine-focus sealed tube'
_diffrn_radiation_type MoK\a
_diffrn_radiation_wavelength 0.71073
_diffrn_reflns_av_R_equivalents 0.0530
_diffrn_reflns_av_sigmaI/netI 0.0552
_diffrn_reflns_limit_h_max 12
_diffrn_reflns_limit_h_min -12
_diffrn_reflns_limit_k_max 16
_diffrn_reflns_limit_k_min -16
_diffrn_reflns_limit_l_max 11
_diffrn_reflns_limit_l_min -17
_diffrn_reflns_number 10181
_diffrn_reflns_theta_full 28.04
_diffrn_reflns_theta_max 28.04
_diffrn_reflns_theta_min 2.32
_exptl_absorpt_coefficient_mu 6.223
_exptl_crystal_density_diffrn 2.369
_exptl_crystal_density_method 'not measured'
_exptl_crystal_F_000 1120
_refine_diff_density_max 0.766
_refine_diff_density_min -0.965
_refine_diff_density_rms 0.173
_refine_ls_extinction_coef 0.0020(2)
_refine_ls_extinction_expression Fc^*^=kFc[1+0.001xFc^2^\l^3^/sin(2\q)]^-1/4^
_refine_ls_extinction_method SHELXL
_refine_ls_goodness_of_fit_ref 0.976
_refine_ls_hydrogen_treatment constr
_refine_ls_matrix_type full
_refine_ls_number_parameters 186
_refine_ls_number_reflns 3972
_refine_ls_number_restraints 0
_refine_ls_restrained_S_all 0.976
_refine_ls_R_factor_all 0.0645
_refine_ls_R_factor_gt 0.0363
_refine_ls_shift/su_max 0.000
_refine_ls_shift/su_mean 0.000
_refine_ls_structure_factor_coef Fsqd
_refine_ls_weighting_details 'calc w=1/[\s^2^(Fo^2^)+(0.0426P)^2^+0.0000P] where P=(Fo^2^+2Fc^2^)/3'
_refine_ls_weighting_scheme calc
_refine_ls_wR_factor_gt 0.0738
_refine_ls_wR_factor_ref 0.0821
_reflns_number_gt 2868
_reflns_number_total 3972
_reflns_threshold_expression >2sigma(I)
_cod_data_source_file b701905j.txt
_cod_data_source_block Compound_2
_cod_original_sg_symbol_H-M P21/n
_cod_database_code 7005398

loop_
_symmetry_equiv_pos_as_xyz
'x, y, z'
'-x+1/2, y+1/2, -z+1/2'
'-x, -y, -z'
'x-1/2, -y-1/2, z-1/2'

loop_
_atom_site_label
_atom_site_type_symbol
_atom_site_fract_x
_atom_site_fract_y
_atom_site_fract_z
_atom_site_U_iso_or_equiv
_atom_site_adp_type
_atom_site_occupancy
_atom_site_symmetry_multiplicity
_atom_site_calc_flag
_atom_site_refinement_flags
_atom_site_disorder_assembly
_atom_site_disorder_group
Cu1 Cu 0.78423(7) 0.19359(6) 0.58403(6) 0.02686(18) Uani 1 1 d . . .
Cu2 Cu 0.88771(7) -0.01641(6) 0.55221(6) 0.02864(18) Uani 1 1 d . . .
I1 I 0.88785(4) 0.13798(3) 0.42063(3) 0.02333(11) Uani 1 1 d . . .
I2 I 0.89744(4) 0.06902(3) 0.73465(3) 0.02650(11) Uani 1 1 d . . .
N1 N 0.8649(5) 0.3404(3) 0.6133(4) 0.0225(10) Uani 1 1 d . . .
C1 C 0.8104(6) 0.4265(4) 0.5619(5) 0.0262(12) Uani 1 1 d . . .
C2 C 0.8786(6) 0.5228(4) 0.5819(5) 0.0263(12) Uani 1 1 d . . .
N2 N 1.0013(6) 0.5315(4) 0.6474(5) 0.0337(12) Uani 1 1 d . . .
C3 C 1.0539(7) 0.4440(5) 0.6970(5) 0.0341(14) Uani 1 1 d . . .
H3 H 1.1403 0.4475 0.7438 0.041 Uiso 1 1 calc R . .
C4 C 0.9863(6) 0.3514(5) 0.6814(5) 0.0258(12) Uani 1 1 d . . .
H4 H 1.0256 0.2932 0.7194 0.031 Uiso 1 1 calc R . .
C5 C 0.6774(8) 0.4164(6) 0.4844(7) 0.048(2) Uani 1 1 d . . .
H5A H 0.6946 0.4282 0.4178 0.072 Uiso 1 1 calc R . .
H5B H 0.6110 0.4674 0.4975 0.072 Uiso 1 1 calc R . .
H5C H 0.6398 0.3470 0.4874 0.072 Uiso 1 1 calc R . .
C6 C 0.8172(8) 0.6208(5) 0.5307(6) 0.0432(17) Uani 1 1 d . . .
H6A H 0.8841 0.6770 0.5479 0.065 Uiso 1 1 calc R . .
H6B H 0.7332 0.6383 0.5530 0.065 Uiso 1 1 calc R . .
H6C H 0.7944 0.6105 0.4581 0.065 Uiso 1 1 calc R . .
N11 N 0.5719(5) 0.1699(4) 0.5406(4) 0.0208(9) Uani 1 1 d . . .
C11 C 0.4856(5) 0.1853(4) 0.6034(4) 0.0191(11) Uani 1 1 d . . .
C12 C 0.3478(5) 0.1473(4) 0.5768(5) 0.0214(11) Uani 1 1 d . . .
N12 N 0.2980(4) 0.0995(4) 0.4876(4) 0.0196(9) Uani 1 1 d . . .
C13 C 0.3825(6) 0.0928(5) 0.4237(5) 0.0240(11) Uani 1 1 d . . .
H13 H 0.3482 0.0646 0.3590 0.029 Uiso 1 1 calc R . .
C14 C 0.5185(6) 0.1262(5) 0.4503(4) 0.0237(11) Uani 1 1 d . . .
H14 H 0.5757 0.1183 0.4041 0.028 Uiso 1 1 calc R . .
C15 C 0.5411(6) 0.2429(5) 0.7010(5) 0.0328(14) Uani 1 1 d . . .
H15A H 0.4825 0.3028 0.7046 0.049 Uiso 1 1 calc R . .
H15B H 0.6356 0.2659 0.7036 0.049 Uiso 1 1 calc R . .
H15C H 0.5408 0.1970 0.7577 0.049 Uiso 1 1 calc R . .
C16 C 0.2515(6) 0.1604(5) 0.6481(5) 0.0279(13) Uani 1 1 d . . .
H16A H 0.2832 0.1167 0.7071 0.042 Uiso 1 1 calc R . .
H16B H 0.1576 0.1402 0.6140 0.042 Uiso 1 1 calc R . .
H16C H 0.2517 0.2326 0.6690 0.042 Uiso 1 1 calc R . .

loop_
_atom_site_aniso_label
_atom_site_aniso_U_11
_atom_site_aniso_U_22
_atom_site_aniso_U_33
_atom_site_aniso_U_23
_atom_site_aniso_U_13
_atom_site_aniso_U_12
Cu1 0.0210(3) 0.0298(4) 0.0282(4) -0.0022(3) 0.0024(3) -0.0063(3)
Cu2 0.0200(3) 0.0353(4) 0.0310(4) -0.0013(3) 0.0064(3) -0.0052(3)
I1 0.01919(17) 0.02914(19) 0.0233(2) 0.00264(16) 0.00825(13) -0.00004(14)
I2 0.02729(19) 0.0299(2) 0.0212(2) -0.00051(16) 0.00315(14) -0.00167(15)
N1 0.020(2) 0.021(2) 0.027(3) -0.004(2) 0.007(2) -0.0021(18)
C1 0.025(3) 0.023(3) 0.029(3) -0.003(3) 0.004(2) -0.006(2)
C2 0.032(3) 0.028(3) 0.020(3) 0.004(2) 0.008(2) -0.002(2)
N2 0.033(3) 0.028(3) 0.037(3) -0.001(2) 0.002(2) -0.010(2)
C3 0.032(3) 0.034(3) 0.032(4) -0.006(3) -0.002(3) -0.005(3)
C4 0.020(2) 0.028(3) 0.028(3) -0.002(2) 0.004(2) 0.001(2)
C5 0.040(4) 0.042(4) 0.048(5) 0.011(4) -0.019(3) -0.010(3)
C6 0.056(4) 0.029(3) 0.039(4) 0.015(3) 0.000(3) 0.002(3)
N11 0.019(2) 0.024(2) 0.020(3) 0.0011(19) 0.0051(18) -0.0016(18)
C11 0.019(2) 0.018(2) 0.023(3) 0.001(2) 0.009(2) 0.000(2)
C12 0.019(2) 0.023(3) 0.024(3) 0.003(2) 0.008(2) 0.003(2)
N12 0.014(2) 0.024(2) 0.021(2) -0.0022(19) 0.0051(18) -0.0038(17)
C13 0.019(2) 0.035(3) 0.019(3) -0.001(2) 0.004(2) -0.008(2)
C14 0.018(2) 0.035(3) 0.018(3) -0.004(2) 0.004(2) -0.001(2)
C15 0.028(3) 0.040(3) 0.030(3) -0.013(3) 0.005(3) -0.004(3)
C16 0.027(3) 0.034(3) 0.027(3) -0.001(3) 0.015(3) 0.002(2)

loop_
_atom_type_symbol
_atom_type_description
_atom_type_scat_dispersion_real
_atom_type_scat_dispersion_imag
_atom_type_scat_source
C C 0.0033 0.0016 'International Tables Vol C Tables 4.2.6.8 and 6.1.1.4'
H H 0.0000 0.0000 'International Tables Vol C Tables 4.2.6.8 and 6.1.1.4'
N N 0.0061 0.0033 'International Tables Vol C Tables 4.2.6.8 and 6.1.1.4'
Cu Cu 0.3201 1.2651 'International Tables Vol C Tables 4.2.6.8 and 6.1.1.4'
I I -0.4742 1.8119 'International Tables Vol C Tables 4.2.6.8 and 6.1.1.4'

loop_
_geom_angle_atom_site_label_1
_geom_angle_atom_site_label_2
_geom_angle_atom_site_label_3
_geom_angle
_geom_angle_site_symmetry_1
_geom_angle_site_symmetry_3
_geom_angle_publ_flag
N1 Cu1 N11 120.95(18) . . ?
N1 Cu1 I2 109.34(15) . . ?
N11 Cu1 I2 110.76(14) . . ?
N1 Cu1 I1 101.40(14) . . ?
N11 Cu1 I1 105.70(14) . . ?
I2 Cu1 I1 107.49(3) . . ?
N1 Cu1 Cu2 137.58(13) . . ?
N11 Cu1 Cu2 100.65(13) . . ?
I2 Cu1 Cu2 57.28(2) . . ?
I1 Cu1 Cu2 55.82(2) . . ?
N12 Cu2 I1 112.85(13) 3_656 3_756 ?
N12 Cu2 I1 109.97(14) 3_656 . ?
I1 Cu2 I1 113.68(3) 3_756 . ?
N12 Cu2 I2 107.05(14) 3_656 . ?
I1 Cu2 I2 104.90(3) 3_756 . ?
I1 Cu2 I2 107.94(3) . . ?
N12 Cu2 Cu2 131.85(14) 3_656 3_756 ?
I1 Cu2 Cu2 56.95(3) 3_756 3_756 ?
I1 Cu2 Cu2 56.72(3) . 3_756 ?
I2 Cu2 Cu2 121.10(4) . 3_756 ?
N12 Cu2 Cu1 101.21(13) 3_656 . ?
I1 Cu2 Cu1 145.05(3) 3_756 . ?
I1 Cu2 Cu1 58.10(2) . . ?
I2 Cu2 Cu1 55.49(2) . . ?
Cu2 Cu2 Cu1 105.34(4) 3_756 . ?
Cu2 I1 Cu2 66.32(3) 3_756 . ?
Cu2 I1 Cu1 119.42(3) 3_756 . ?
Cu2 I1 Cu1 66.08(2) . . ?
Cu1 I2 Cu2 67.23(3) . . ?
C4 N1 C1 117.1(5) . . ?
C4 N1 Cu1 118.4(4) . . ?
C1 N1 Cu1 124.2(4) . . ?
N1 C1 C2 120.3(5) . . ?
N1 C1 C5 118.4(5) . . ?
C2 C1 C5 121.3(6) . . ?
N2 C2 C1 121.6(5) . . ?
N2 C2 C6 116.7(5) . . ?
C1 C2 C6 121.7(6) . . ?
C2 N2 C3 116.7(5) . . ?
N2 C3 C4 122.2(6) . . ?
N1 C4 C3 121.9(6) . . ?
C14 N11 C11 117.8(5) . . ?
C14 N11 Cu1 118.9(4) . . ?
C11 N11 Cu1 122.8(4) . . ?
N11 C11 C12 119.7(5) . . ?
N11 C11 C15 118.3(5) . . ?
C12 C11 C15 122.0(5) . . ?
N12 C12 C11 121.3(5) . . ?
N12 C12 C16 118.3(5) . . ?
C11 C12 C16 120.4(5) . . ?
C13 N12 C12 117.4(5) . . ?
C13 N12 Cu2 116.1(4) . 3_656 ?
C12 N12 Cu2 125.9(4) . 3_656 ?
N12 C13 C14 121.6(6) . . ?
N11 C14 C13 121.8(5) . . ?

loop_
_geom_bond_atom_site_label_1
_geom_bond_atom_site_label_2
_geom_bond_distance
_geom_bond_site_symmetry_2
_geom_bond_publ_flag
Cu1 N1 2.050(5) . ?
Cu1 N11 2.063(5) . ?
Cu1 I2 2.6369(9) . ?
Cu1 I1 2.7403(9) . ?
Cu1 Cu2 2.9506(11) . ?
Cu2 N12 2.080(4) 3_656 ?
Cu2 I1 2.6632(8) 3_756 ?
Cu2 I1 2.6703(9) . ?
Cu2 I2 2.6921(9) . ?
Cu2 Cu2 2.9175(14) 3_756 ?
I1 Cu2 2.6632(8) 3_756 ?
N1 C4 1.343(8) . ?
N1 C1 1.353(8) . ?
C1 C2 1.405(8) . ?
C1 C5 1.488(9) . ?
C2 N2 1.332(8) . ?
C2 C6 1.498(9) . ?
N2 C3 1.352(9) . ?
C3 C4 1.357(8) . ?
N11 C14 1.343(8) . ?
N11 C11 1.349(7) . ?
C11 C12 1.410(7) . ?
C11 C15 1.508(9) . ?
C12 N12 1.348(8) . ?
C12 C16 1.512(7) . ?
N12 C13 1.335(7) . ?
N12 Cu2 2.080(4) 3_656 ?
C13 C14 1.374(7) . ?
